data_7221465
loop_
_publ_author_name
'Beck, J.'
'Krieger-Beck, P.'
'Kelm, K.'

_publ_section_title
;
 The squaric acid derivatives C8 O4 S2 and C8 O4 Se2 - crystal structures,
 explosive thermal behavior and the preparation of carbon suboxide
 selenide O C3 Se by flash vacuum pyrolysis
;
_journal_name_full
;
Zeitschrift fuer Naturforschung, Teil B. Anorganische Chemie, Organische 
Chemie (42,1987-)
;
_journal_page_first 123
_journal_page_last 132
_journal_volume 61
_journal_year 2006
_chemical_formula_sum 'C8 O4 S2'
_space_group_IT_number 29
_symmetry_space_group_name_Hall 'P 2c -2ac'
_symmetry_space_group_name_H-M 'P c a 21'
_cell_angle_alpha 90
_cell_angle_beta 90
_cell_angle_gamma 90
_cell_formula_units_Z 4
_cell_length_a 14.136
_cell_length_b 5.9985
_cell_length_c 9.6879
_cell_volume 821.484
_citation_journal_id_ASTM ZNBSEN
_cod_data_source_file Beck_ZNBSEN_2006_960.cif
_cod_data_source_block C8O4S2
_cod_original_cell_volume 821.4835
_cod_database_code 7221465

loop_
_symmetry_equiv_pos_as_xyz
x,y,z
-x,-y,z+1/2
-x+1/2,y,z+1/2
x+1/2,-y,z

loop_
_atom_site_label
_atom_site_type_symbol
_atom_site_fract_x
_atom_site_fract_y
_atom_site_fract_z
_atom_site_occupancy
_atom_site_U_iso_or_equiv
O2 O-2 -0.04296 0.5994 0.536 1 0.0
S1 S-2 0.18826 0.48914 0.3915 1 0.0
O4 O-2 0.40303 0.3401 0.2223 1 0.0
C6 C+1 0.1951 0.0972 0.229 1 0.0
C8 C+2 0.32865 0.2466 0.2216 1 0.0
C1 C+1 0.07455 0.3802 0.399 1 0.0
O1 O-2 -0.13279 0.1399 0.4087 1 0.0
O3 O-2 0.31426 -0.1131 0.0876 1 0.0
C2 C+1 0.0371 0.1906 0.3444 1 0.0
C7 C+2 0.28617 0.0338 0.1581 1 0.0
C4 C+2 -0.01616 0.4479 0.4667 1 0.0
C5 C+1 0.2332 0.2841 0.2838 1 0.0
C3 C+2 -0.05817 0.2331 0.4051 1 0.0
S2 S-2 0.08387 -0.01811 0.24201 1 0.0
